data_2243597
loop_
_publ_author_name
'Wood, Adam'
'Bernhardt, Paul V.'
'van Altena, Ian'
'Simone, Michela I.'

_publ_section_title
;
 Crystal structure of
 6-azido-6-deoxy-1,2-<i>O</i>-isopropylidene-\a-<small>D</small>-glucofuranose
;
_journal_coeditor_code HB7940
_journal_issue 10
_journal_name_full 'Acta Crystallographica Section E'
_journal_page_first 1653
_journal_page_last 1656
_journal_paper_doi 10.1107/S2056989020012438
_journal_volume 76
_journal_year 2020
_chemical_absolute_configuration unk
_chemical_compound_source 'synthesis as described'
_chemical_formula_iupac 'C9 H15 N3 O5'
_chemical_formula_moiety 'C9 H15 N3 O5'
_chemical_formula_sum 'C9 H15 N3 O5'
_chemical_formula_weight 245.24
_chemical_name_systematic
;
6-Azido-6-deoxy-1,2-<i>O</i>-isopropylidene-\a-<i>D</i>-glucofuranose
;
_space_group_crystal_system monoclinic
_space_group_IT_number 4
_space_group_name_Hall 'P 2yb'
_space_group_name_H-M_alt 'P 1 21 1'
_symmetry_cell_setting monoclinic
_symmetry_space_group_name_Hall 'P 2yb'
_symmetry_space_group_name_H-M 'P 1 21 1'
_atom_sites_solution_hydrogens geom
_atom_sites_solution_primary direct
_atom_sites_solution_secondary difmap
_audit_conform_dict_name cif_core.dic
_audit_conform_dict_version 2.4
_audit_creation_method 'WinGX routine CIF_UPDATE'
_cell_angle_alpha 90
_cell_angle_beta 101.255(8)
_cell_angle_gamma 90
_cell_formula_units_Z 2
_cell_length_a 5.7615(4)
_cell_length_b 9.7752(8)
_cell_length_c 10.6833(9)
_cell_measurement_reflns_used 1783
_cell_measurement_temperature 190(2)
_cell_measurement_theta_max 60.573
_cell_measurement_theta_min 6.168
_cell_volume 590.11(8)
_computing_cell_refinement
;
CrysAlisPro (Rigaku, 2015)
;
_computing_data_collection
;
CrysAlisPro (Rigaku, 2015)
;
_computing_data_reduction
;
CrysAlisPro (Rigaku, 2015)
;
_computing_molecular_graphics
;
Ortep-3 for Windows (Farrugia, 2012)
;
_computing_publication_material
;
WinGX publication routines (Farrugia, 2012)
;
_computing_structure_refinement
;
SHELXL97 (Sheldrick, 2008)
;
_computing_structure_solution
;
SIR92 (Altomare et al., 1994)
;
_diffrn_ambient_temperature 190(2)
_diffrn_detector 'CCD plate'
_diffrn_detector_area_resol_mean 8.0217
_diffrn_measured_fraction_theta_full 0.996
_diffrn_measured_fraction_theta_max 0.996
_diffrn_measurement_device 'four-circle diffractometer'
_diffrn_measurement_device_type 'Rigaku Xcalibur, EosS2, Gemini ultra'
_diffrn_measurement_method '\w scans'
_diffrn_radiation_monochromator graphite
_diffrn_radiation_probe x-ray
_diffrn_radiation_type CuK\a
_diffrn_radiation_wavelength 1.54184
_diffrn_reflns_av_R_equivalents 0.0441
_diffrn_reflns_av_unetI/netI 0.0527
_diffrn_reflns_limit_h_max 6
_diffrn_reflns_limit_h_min -6
_diffrn_reflns_limit_k_max 10
_diffrn_reflns_limit_k_min -11
_diffrn_reflns_limit_l_max 12
_diffrn_reflns_limit_l_min -12
_diffrn_reflns_number 3705
_diffrn_reflns_theta_full 61.53
_diffrn_reflns_theta_max 61.53
_diffrn_reflns_theta_min 4.22
_diffrn_source 'fine-focus sealed X-ray tube'
_exptl_absorpt_coefficient_mu 0.969
_exptl_absorpt_correction_T_max 1
_exptl_absorpt_correction_T_min 0.74124
_exptl_absorpt_correction_type multi-scan
_exptl_absorpt_process_details
;
(CrysAlisPro; Rigaku, 2015)
;
_exptl_crystal_colour colourless
_exptl_crystal_density_diffrn 1.38
_exptl_crystal_density_method 'not measured'
_exptl_crystal_description plate
_exptl_crystal_F_000 260
_exptl_crystal_size_max 0.40
_exptl_crystal_size_mid 0.30
_exptl_crystal_size_min 0.02
_refine_diff_density_max 0.134
_refine_diff_density_min -0.145
_refine_ls_abs_structure_details
;
Flack (1983)
;
_refine_ls_abs_structure_Flack -0.4(3)
_refine_ls_extinction_method none
_refine_ls_goodness_of_fit_ref 1.082
_refine_ls_hydrogen_treatment constr
_refine_ls_matrix_type full
_refine_ls_number_parameters 156
_refine_ls_number_reflns 1788
_refine_ls_number_restraints 1
_refine_ls_restrained_S_all 1.081
_refine_ls_R_factor_all 0.0384
_refine_ls_R_factor_gt 0.0361
_refine_ls_shift/su_max 0
_refine_ls_shift/su_mean 0
_refine_ls_structure_factor_coef Fsqd
_refine_ls_weighting_details 'calc w=1/[\s^2^(Fo^2^)+(0.0346P)^2^+0.0212P] where P=(Fo^2^+2Fc^2^)/3'
_refine_ls_weighting_scheme calc
_refine_ls_wR_factor_gt 0.0847
_refine_ls_wR_factor_ref 0.0864
_reflns_number_gt 1674
_reflns_number_total 1788
_reflns_threshold_expression >2\s(I)
_cod_data_source_file hb7940sup1.cif
_cod_data_source_block I
_cod_database_code 2243597

loop_
_symmetry_equiv_pos_as_xyz
'x, y, z'
'-x, y+1/2, -z'

loop_
_atom_site_type_symbol
_atom_site_label
_atom_site_fract_x
_atom_site_fract_y
_atom_site_fract_z
_atom_site_U_iso_or_equiv
_atom_site_adp_type
_atom_site_calc_flag
_atom_site_refinement_flags
_atom_site_occupancy
_atom_site_symmetry_multiplicity
_atom_site_disorder_assembly
_atom_site_disorder_group
C C1 0.3329(4) 0.6279(3) 1.2308(2) 0.0428(6) Uani d . 1 1 . .
H H1A 0.3365 0.5953 1.3189 0.051 Uiso calc R 1 1 . .
H H1B 0.4098 0.5574 1.1863 0.051 Uiso calc R 1 1 . .
C C2 0.0786(4) 0.6435(2) 1.1633(2) 0.0345(5) Uani d . 1 1 . .
H H2 -0.0043 0.5539 1.1654 0.041 Uiso calc R 1 1 . .
C C3 0.0532(4) 0.6893(3) 1.0256(2) 0.0329(5) Uani d . 1 1 . .
H H3 0.1366 0.7784 1.0212 0.04 Uiso calc R 1 1 . .
C C4 -0.2022(4) 0.6991(2) 0.9528(2) 0.0340(5) Uani d . 1 1 . .
H H4 -0.2721 0.7914 0.9614 0.041 Uiso calc R 1 1 . .
C C5 -0.1750(4) 0.6702(2) 0.8164(2) 0.0342(5) Uani d . 1 1 . .
H H5 -0.3207 0.6292 0.7634 0.041 Uiso calc R 1 1 . .
C C6 0.0389(4) 0.5759(3) 0.8297(2) 0.0357(5) Uani d . 1 1 . .
H H6 -0.0087 0.4799 0.8045 0.043 Uiso calc R 1 1 . .
C C7 0.0728(4) 0.7525(3) 0.6883(2) 0.0393(6) Uani d . 1 1 . .
C C8 0.2544(5) 0.8648(3) 0.7005(3) 0.0524(7) Uani d . 1 1 . .
H H8A 0.3755 0.8406 0.6514 0.079 Uiso calc R 1 1 . .
H H8B 0.3287 0.8765 0.7905 0.079 Uiso calc R 1 1 . .
H H8C 0.1774 0.9504 0.6675 0.079 Uiso calc R 1 1 . .
C C9 -0.0399(6) 0.7197(4) 0.5530(3) 0.0654(9) Uani d . 1 1 . .
H H9A 0.0828 0.6935 0.5056 0.098 Uiso calc R 1 1 . .
H H9B -0.1246 0.8003 0.513 0.098 Uiso calc R 1 1 . .
H H9C -0.1514 0.6438 0.5518 0.098 Uiso calc R 1 1 . .
N N1 0.4698(3) 0.7562(3) 1.2362(2) 0.0498(6) Uani d . 1 1 . .
N N2 0.4455(3) 0.8362(3) 1.3223(2) 0.0464(5) Uani d . 1 1 . .
N N3 0.4413(5) 0.9168(3) 1.3977(3) 0.0654(7) Uani d . 1 1 . .
O O1 0.1584(3) 0.58380(19) 0.95897(16) 0.0426(4) Uani d . 1 1 . .
O O2 -0.3347(3) 0.5933(2) 0.99674(16) 0.0460(4) Uani d . 1 1 . .
H H2A -0.4782 0.6016 0.9625 0.069 Uiso calc R 1 1 . .
O O3 -0.0999(3) 0.79118(16) 0.76079(15) 0.0386(4) Uani d . 1 1 . .
O O4 0.1823(3) 0.63255(19) 0.74985(18) 0.0497(5) Uani d . 1 1 . .
O O5 -0.0267(3) 0.74186(18) 1.23341(15) 0.0390(4) Uani d . 1 1 . .
H H5A -0.1747 0.7349 1.2142 0.059 Uiso calc R 1 1 . .

loop_
_atom_site_aniso_label
_atom_site_aniso_U_11
_atom_site_aniso_U_22
_atom_site_aniso_U_33
_atom_site_aniso_U_12
_atom_site_aniso_U_13
_atom_site_aniso_U_23
C1 0.0349(12) 0.0567(16) 0.0369(12) 0.0109(11) 0.0075(9) 0.0070(11)
C2 0.0268(11) 0.0403(13) 0.0379(12) 0.0022(10) 0.0099(9) 0.0035(10)
C3 0.0271(12) 0.0395(12) 0.0340(12) 0.0030(9) 0.0105(9) -0.0009(10)
C4 0.0246(12) 0.0409(13) 0.0376(12) 0.0017(9) 0.0086(10) 0.0029(10)
C5 0.0257(12) 0.0402(14) 0.0352(12) -0.0063(9) 0.0027(9) -0.0005(10)
C6 0.0323(12) 0.0412(13) 0.0349(12) -0.0046(10) 0.0094(9) -0.0029(10)
C7 0.0339(13) 0.0491(14) 0.0368(13) 0.0019(11) 0.0112(10) 0.0015(11)
C8 0.0435(14) 0.0534(18) 0.0639(18) -0.0069(12) 0.0193(13) 0.0006(14)
C9 0.0598(18) 0.094(3) 0.0432(16) -0.0117(17) 0.0118(13) -0.0108(15)
N1 0.0259(11) 0.0806(18) 0.0433(12) -0.0012(10) 0.0075(9) -0.0069(12)
N2 0.0298(10) 0.0663(16) 0.0419(13) 0.0060(10) 0.0042(9) 0.0052(12)
N3 0.0656(16) 0.0718(17) 0.0578(16) 0.0104(13) 0.0099(12) -0.0061(15)
O1 0.0278(8) 0.0598(11) 0.0404(9) 0.0128(8) 0.0071(6) -0.0047(8)
O2 0.0220(7) 0.0654(11) 0.0521(10) -0.0030(8) 0.0110(7) 0.0101(9)
O3 0.0346(8) 0.0432(10) 0.0396(9) 0.0038(7) 0.0110(7) 0.0045(7)
O4 0.0467(10) 0.0532(11) 0.0569(11) 0.0106(8) 0.0292(8) 0.0106(8)
O5 0.0269(8) 0.0532(11) 0.0389(9) 0.0031(7) 0.0113(7) -0.0032(8)

loop_
_atom_type_symbol
_atom_type_description
_atom_type_scat_dispersion_real
_atom_type_scat_dispersion_imag
_atom_type_scat_source
C C 0.0181 0.0091 'International Tables Vol C Tables 4.2.6.8 and 6.1.1.4'
H H 0 0 'International Tables Vol C Tables 4.2.6.8 and 6.1.1.4'
N N 0.0311 0.018 'International Tables Vol C Tables 4.2.6.8 and 6.1.1.4'
O O 0.0492 0.0322 'International Tables Vol C Tables 4.2.6.8 and 6.1.1.4'

loop_
_geom_angle_atom_site_label_1
_geom_angle_atom_site_label_2
_geom_angle_atom_site_label_3
_geom_angle_site_symmetry_1
_geom_angle_site_symmetry_3
_geom_angle
_geom_angle_publ_flag
N1 C1 C2 . . 113.2(2) ?
N1 C1 H1A . . 108.9 ?
C2 C1 H1A . . 108.9 ?
N1 C1 H1B . . 108.9 ?
C2 C1 H1B . . 108.9 ?
H1A C1 H1B . . 107.8 ?
O5 C2 C1 . . 106.9(2) ?
O5 C2 C3 . . 109.89(18) ?
C1 C2 C3 . . 113.22(17) ?
O5 C2 H2 . . 108.9 ?
C1 C2 H2 . . 108.9 ?
C3 C2 H2 . . 108.9 ?
O1 C3 C2 . . 107.18(18) ?
O1 C3 C4 . . 104.35(18) ?
C2 C3 C4 . . 114.43(17) ?
O1 C3 H3 . . 110.2 ?
C2 C3 H3 . . 110.2 ?
C4 C3 H3 . . 110.2 ?
O2 C4 C5 . . 110.12(19) ?
O2 C4 C3 . . 108.23(18) ?
C5 C4 C3 . . 101.95(16) ?
O2 C4 H4 . . 112 ?
C5 C4 H4 . . 112 ?
C3 C4 H4 . . 112 ?
O3 C5 C4 . . 109.89(18) ?
O3 C5 C6 . . 103.56(16) ?
C4 C5 C6 . . 104.82(18) ?
O3 C5 H5 . . 112.6 ?
C4 C5 H5 . . 112.6 ?
C6 C5 H5 . . 112.6 ?
O4 C6 O1 . . 109.68(18) ?
O4 C6 C5 . . 105.36(19) ?
O1 C6 C5 . . 106.73(17) ?
O4 C6 H6 . . 111.6 ?
O1 C6 H6 . . 111.6 ?
C5 C6 H6 . . 111.6 ?
O3 C7 O4 . . 105.03(18) ?
O3 C7 C9 . . 111.3(2) ?
O4 C7 C9 . . 109.7(2) ?
O3 C7 C8 . . 107.8(2) ?
O4 C7 C8 . . 108.8(2) ?
C9 C7 C8 . . 113.7(2) ?
C7 C8 H8A . . 109.5 ?
C7 C8 H8B . . 109.5 ?
H8A C8 H8B . . 109.5 ?
C7 C8 H8C . . 109.5 ?
H8A C8 H8C . . 109.5 ?
H8B C8 H8C . . 109.5 ?
C7 C9 H9A . . 109.5 ?
C7 C9 H9B . . 109.5 ?
H9A C9 H9B . . 109.5 ?
C7 C9 H9C . . 109.5 ?
H9A C9 H9C . . 109.5 ?
H9B C9 H9C . . 109.5 ?
N2 N1 C1 . . 115.41(19) ?
N3 N2 N1 . . 173.0(3) ?
C6 O1 C3 . . 110.24(17) ?
C4 O2 H2A . . 109.5 ?
C7 O3 C5 . . 107.83(18) ?
C6 O4 C7 . . 110.02(17) ?
C2 O5 H5A . . 109.5 ?

loop_
_geom_bond_atom_site_label_1
_geom_bond_atom_site_label_2
_geom_bond_site_symmetry_2
_geom_bond_distance
_geom_bond_publ_flag
C1 N1 . 1.477(4) ?
C1 C2 . 1.509(3) ?
C1 H1A . 0.99 ?
C1 H1B . 0.99 ?
C2 O5 . 1.425(3) ?
C2 C3 . 1.517(3) ?
C2 H2 . 1 ?
C3 O1 . 1.451(3) ?
C3 C4 . 1.527(3) ?
C3 H3 . 1 ?
C4 O2 . 1.419(3) ?
C4 C5 . 1.522(3) ?
C4 H4 . 1 ?
C5 O3 . 1.428(3) ?
C5 C6 . 1.523(3) ?
C5 H5 . 1 ?
C6 O4 . 1.411(3) ?
C6 O1 . 1.420(3) ?
C6 H6 . 1 ?
C7 O3 . 1.427(3) ?
C7 O4 . 1.429(3) ?
C7 C9 . 1.499(4) ?
C7 C8 . 1.505(4) ?
C8 H8A . 0.98 ?
C8 H8B . 0.98 ?
C8 H8C . 0.98 ?
C9 H9A . 0.98 ?
C9 H9B . 0.98 ?
C9 H9C . 0.98 ?
N1 N2 . 1.236(3) ?
N2 N3 . 1.131(4) ?
O2 H2A . 0.84 ?
O5 H5A . 0.84 ?

loop_
_geom_hbond_atom_site_label_D
_geom_hbond_atom_site_label_H
_geom_hbond_atom_site_label_A
_geom_hbond_site_symmetry_A
_geom_hbond_distance_DH
_geom_hbond_distance_HA
_geom_hbond_distance_DA
_geom_hbond_angle_DHA
O2 H2A O1 1_455 0.84 2.09 2.871(2) 154
O2 H2A O4 1_455 0.84 2.71 3.462(2) 150
O5 H5A N1 1_455 0.84 2.12 2.910(3) 157
C6 H6 O5 2_547 1.00 2.38 3.332(3) 159

loop_
_geom_torsion_atom_site_label_1
_geom_torsion_atom_site_label_2
_geom_torsion_atom_site_label_3
_geom_torsion_atom_site_label_4
_geom_torsion_site_symmetry_1
_geom_torsion_site_symmetry_2
_geom_torsion_site_symmetry_3
_geom_torsion_site_symmetry_4
_geom_torsion
_geom_torsion_publ_flag
N1 C1 C2 O5 . . . . -60.8(2) ?
N1 C1 C2 C3 . . . . 60.3(3) ?
O5 C2 C3 O1 . . . . -178.66(18) ?
C1 C2 C3 O1 . . . . 61.9(3) ?
O5 C2 C3 C4 . . . . -63.5(3) ?
C1 C2 C3 C4 . . . . 177.1(2) ?
O1 C3 C4 O2 . . . . 81.9(2) ?
C2 C3 C4 O2 . . . . -34.9(3) ?
O1 C3 C4 C5 . . . . -34.2(2) ?
C2 C3 C4 C5 . . . . -151.02(19) ?
O2 C4 C5 O3 . . . . 164.46(17) ?
C3 C4 C5 O3 . . . . -80.8(2) ?
O2 C4 C5 C6 . . . . -84.8(2) ?
C3 C4 C5 C6 . . . . 29.9(2) ?
O3 C5 C6 O4 . . . . -16.5(2) ?
C4 C5 C6 O4 . . . . -131.67(19) ?
O3 C5 C6 O1 . . . . 100.11(19) ?
C4 C5 C6 O1 . . . . -15.1(2) ?
C2 C1 N1 N2 . . . . 81.8(3) ?
C1 N1 N2 N3 . . . . 172(2) ?
O4 C6 O1 C3 . . . . 106.5(2) ?
C5 C6 O1 C3 . . . . -7.2(2) ?
C2 C3 O1 C6 . . . . 148.18(18) ?
C4 C3 O1 C6 . . . . 26.5(2) ?
O4 C7 O3 C5 . . . . -28.5(2) ?
C9 C7 O3 C5 . . . . 90.2(3) ?
C8 C7 O3 C5 . . . . -144.4(2) ?
C4 C5 O3 C7 . . . . 139.25(18) ?
C6 C5 O3 C7 . . . . 27.7(2) ?
O1 C6 O4 C7 . . . . -115.1(2) ?
C5 C6 O4 C7 . . . . -0.5(2) ?
O3 C7 O4 C6 . . . . 17.4(2) ?
C9 C7 O4 C6 . . . . -102.3(2) ?
C8 C7 O4 C6 . . . . 132.7(2) ?

_cod_database_fobs_code 2243597
